data_2239924
loop_
_publ_author_name
'Koh, Dongsoo'

_publ_section_title
;
 Crystal structure of
 (<i>E</i>)-3-(2,4-dimethoxyphenyl)-1-(1-hydroxynaphthalen-2-yl)prop-2-en-1-one
;
_journal_issue 9
_journal_name_full 'Acta Crystallographica Section E'
_journal_page_first o1034
_journal_page_last o1035
_journal_paper_doi 10.1107/S1600536814018704
_journal_volume 70
_journal_year 2014
_chemical_formula_iupac 'C21 H18 O4'
_chemical_formula_moiety 'C21 H18 O4'
_chemical_formula_sum 'C21 H18 O4'
_chemical_formula_weight 334.35
_chemical_name_systematic (<i>E</i>)-3-(2,4-Dimethoxyphenyl)-1-(1-hydroxynaphthalen-2-yl)prop-2-en-1-one
_space_group_IT_number 15
_symmetry_cell_setting monoclinic
_symmetry_space_group_name_Hall '-C 2yc'
_symmetry_space_group_name_H-M 'C 1 2/c 1'
_atom_sites_solution_hydrogens geom
_atom_sites_solution_primary direct
_atom_sites_solution_secondary difmap
_audit_creation_method SHELXL-97
_cell_angle_alpha 90.00
_cell_angle_beta 92.804(4)
_cell_angle_gamma 90.00
_cell_formula_units_Z 8
_cell_length_a 14.1148(9)
_cell_length_b 14.7489(9)
_cell_length_c 15.5929(10)
_cell_measurement_reflns_used 4341
_cell_measurement_temperature 147(2)
_cell_measurement_theta_max 66.35
_cell_measurement_theta_min 4.34
_cell_volume 3242.2(4)
_computing_cell_refinement 'SAINT (Bruker, 2007)'
_computing_data_collection 'APEX2 (Bruker, 2007)'
_computing_data_reduction 'SAINT (Bruker, 2007)'
_computing_molecular_graphics 'PLATON (Spek, 2009)'
_computing_publication_material 'SHELXTL (Sheldrick, 2008)'
_computing_structure_refinement 'SHELXL97 (Sheldrick, 2008)'
_computing_structure_solution 'SHELXS97 (Sheldrick, 2008)'
_diffrn_ambient_temperature 147(2)
_diffrn_measured_fraction_theta_full 0.960
_diffrn_measured_fraction_theta_max 0.960
_diffrn_measurement_device_type 'Bruker Kappa APEX DUO CCD'
_diffrn_measurement_method '\f and \w scans'
_diffrn_radiation_monochromator 'multi-layer optics'
_diffrn_radiation_source 'Bruker ImuS'
_diffrn_radiation_type CuK\a
_diffrn_radiation_wavelength 1.54178
_diffrn_reflns_av_R_equivalents 0.0261
_diffrn_reflns_av_sigmaI/netI 0.0268
_diffrn_reflns_limit_h_max 16
_diffrn_reflns_limit_h_min -16
_diffrn_reflns_limit_k_max 17
_diffrn_reflns_limit_k_min -17
_diffrn_reflns_limit_l_max 18
_diffrn_reflns_limit_l_min -13
_diffrn_reflns_number 8800
_diffrn_reflns_theta_full 66.49
_diffrn_reflns_theta_max 66.49
_diffrn_reflns_theta_min 4.34
_exptl_absorpt_coefficient_mu 0.769
_exptl_absorpt_correction_T_max 0.7528
_exptl_absorpt_correction_T_min 0.6690
_exptl_absorpt_correction_type multi-scan
_exptl_absorpt_process_details '(SADABS; Bruker, 2007)'
_exptl_crystal_colour orange
_exptl_crystal_density_diffrn 1.370
_exptl_crystal_density_method 'not measured'
_exptl_crystal_description needle
_exptl_crystal_F_000 1408
_exptl_crystal_size_max 0.19
_exptl_crystal_size_mid 0.12
_exptl_crystal_size_min 0.08
_refine_diff_density_max 0.151
_refine_diff_density_min -0.274
_refine_ls_extinction_method none
_refine_ls_goodness_of_fit_ref 1.051
_refine_ls_hydrogen_treatment mixed
_refine_ls_matrix_type full
_refine_ls_number_parameters 232
_refine_ls_number_reflns 2755
_refine_ls_number_restraints 0
_refine_ls_restrained_S_all 1.051
_refine_ls_R_factor_all 0.0394
_refine_ls_R_factor_gt 0.0363
_refine_ls_shift/su_max 0.001
_refine_ls_shift/su_mean 0.000
_refine_ls_structure_factor_coef Fsqd
_refine_ls_weighting_details 'calc w=1/[\s^2^(Fo^2^)+(0.0490P)^2^+1.9580P] where P=(Fo^2^+2Fc^2^)/3'
_refine_ls_weighting_scheme calc
_refine_ls_wR_factor_gt 0.0929
_refine_ls_wR_factor_ref 0.0954
_reflns_number_gt 2505
_reflns_number_total 2755
_reflns_threshold_expression I>2\s(I)
_cod_data_source_file su2770sup1.cif
_cod_data_source_block I
_cod_original_sg_symbol_H-M 'C 2/c'
_cod_database_code 2239924
_cod_database_fobs_code 2239924

loop_
_symmetry_equiv_pos_as_xyz
'x, y, z'
'-x, y, -z+1/2'
'x+1/2, y+1/2, z'
'-x+1/2, y+1/2, -z+1/2'
'-x, -y, -z'
'x, -y, z-1/2'
'-x+1/2, -y+1/2, -z'
'x+1/2, -y+1/2, z-1/2'

loop_
_atom_site_type_symbol
_atom_site_label
_atom_site_fract_x
_atom_site_fract_y
_atom_site_fract_z
_atom_site_U_iso_or_equiv
_atom_site_adp_type
_atom_site_calc_flag
_atom_site_refinement_flags
_atom_site_occupancy
_atom_site_symmetry_multiplicity
O O1 0.46036(6) 0.17828(6) 1.03233(6) 0.0275(2) Uani d . 1 1
O O2 0.19523(6) 0.11183(7) 0.85783(7) 0.0345(3) Uani d . 1 1
O O3 0.17234(6) -0.10692(6) 0.63594(6) 0.0266(2) Uani d . 1 1
O O4 0.59612(6) 0.24290(6) 1.12130(6) 0.0251(2) Uani d . 1 1
C C1 0.51556(9) 0.13224(8) 0.98872(8) 0.0210(3) Uani d . 1 1
C C2 0.47622(9) 0.07880(8) 0.91593(8) 0.0223(3) Uani d . 1 1
H H2A 0.5173 0.0432 0.8832 0.027 Uiso calc R 1 1
C C3 0.38286(9) 0.07983(8) 0.89525(8) 0.0213(3) Uani d . 1 1
H H3A 0.3454 0.1177 0.9294 0.026 Uiso calc R 1 1
C C4 0.33198(8) 0.03012(8) 0.82693(8) 0.0201(3) Uani d . 1 1
C C5 0.23466(9) 0.04712(8) 0.80855(8) 0.0226(3) Uani d . 1 1
C C6 0.18419(9) 0.00040(9) 0.74439(8) 0.0240(3) Uani d . 1 1
H H6A 0.1190 0.0134 0.7324 0.029 Uiso calc R 1 1
C C7 0.22926(9) -0.06572(9) 0.69744(8) 0.0215(3) Uani d . 1 1
C C8 0.32474(9) -0.08523(9) 0.71418(8) 0.0233(3) Uani d . 1 1
H H8A 0.3557 -0.1302 0.6822 0.028 Uiso calc R 1 1
C C9 0.37358(9) -0.03735(9) 0.77878(8) 0.0222(3) Uani d . 1 1
H H9A 0.4386 -0.0512 0.7908 0.027 Uiso calc R 1 1
C C10 0.09670(11) 0.13031(13) 0.84355(13) 0.0516(5) Uani d . 1 1
H H10A 0.0772 0.1763 0.8845 0.077 Uiso calc R 1 1
H H10B 0.0603 0.0746 0.8514 0.077 Uiso calc R 1 1
H H10C 0.0847 0.1528 0.7849 0.077 Uiso calc R 1 1
C C11 0.21279(10) -0.17857(10) 0.58794(9) 0.0339(3) Uani d . 1 1
H H11A 0.1648 -0.2029 0.5466 0.051 Uiso calc R 1 1
H H11B 0.2349 -0.2269 0.6272 0.051 Uiso calc R 1 1
H H11C 0.2665 -0.1551 0.5571 0.051 Uiso calc R 1 1
C C12 0.61749(8) 0.13277(8) 1.01100(8) 0.0193(3) Uani d . 1 1
C C13 0.65294(8) 0.18928(8) 1.07709(7) 0.0190(3) Uani d . 1 1
C C14 0.75210(8) 0.19224(8) 1.10073(7) 0.0193(3) Uani d . 1 1
C C15 0.78867(9) 0.25063(8) 1.16617(8) 0.0220(3) Uani d . 1 1
H H15A 0.7470 0.2893 1.1952 0.026 Uiso calc R 1 1
C C16 0.88385(9) 0.25175(9) 1.18786(8) 0.0251(3) Uani d . 1 1
H H16A 0.9081 0.2916 1.2315 0.030 Uiso calc R 1 1
C C17 0.94584(9) 0.19415(9) 1.14567(8) 0.0259(3) Uani d . 1 1
H H17A 1.0117 0.1946 1.1616 0.031 Uiso calc R 1 1
C C18 0.91205(9) 0.13741(9) 1.08185(8) 0.0246(3) Uani d . 1 1
H H18A 0.9549 0.0991 1.0537 0.030 Uiso calc R 1 1
C C19 0.81422(9) 0.13491(8) 1.05720(8) 0.0203(3) Uani d . 1 1
C C20 0.77706(9) 0.07710(9) 0.99071(8) 0.0228(3) Uani d . 1 1
H H20A 0.8185 0.0382 0.9617 0.027 Uiso calc R 1 1
C C21 0.68288(9) 0.07699(8) 0.96827(8) 0.0216(3) Uani d . 1 1
H H21A 0.6599 0.0387 0.9229 0.026 Uiso calc R 1 1
H H4O 0.5337(15) 0.2284(14) 1.0965(13) 0.059(6) Uiso d . 1 1

loop_
_atom_site_aniso_label
_atom_site_aniso_U_11
_atom_site_aniso_U_22
_atom_site_aniso_U_33
_atom_site_aniso_U_12
_atom_site_aniso_U_13
_atom_site_aniso_U_23
O1 0.0193(4) 0.0320(5) 0.0312(5) 0.0025(4) -0.0004(4) -0.0075(4)
O2 0.0217(5) 0.0350(6) 0.0455(6) 0.0096(4) -0.0106(4) -0.0179(5)
O3 0.0286(5) 0.0265(5) 0.0242(5) -0.0033(4) -0.0046(4) -0.0038(4)
O4 0.0202(5) 0.0282(5) 0.0267(5) 0.0035(4) -0.0002(4) -0.0078(4)
C1 0.0217(6) 0.0192(6) 0.0221(6) -0.0003(5) 0.0010(5) 0.0028(5)
C2 0.0208(6) 0.0227(6) 0.0234(6) -0.0006(5) 0.0006(5) -0.0010(5)
C3 0.0229(6) 0.0184(6) 0.0224(6) -0.0006(5) -0.0001(5) 0.0019(5)
C4 0.0206(6) 0.0188(6) 0.0208(6) -0.0020(5) -0.0004(5) 0.0037(5)
C5 0.0228(6) 0.0193(6) 0.0254(6) 0.0018(5) -0.0015(5) 0.0003(5)
C6 0.0207(6) 0.0238(7) 0.0270(7) 0.0004(5) -0.0052(5) 0.0009(5)
C7 0.0251(6) 0.0212(6) 0.0179(6) -0.0055(5) -0.0019(5) 0.0038(5)
C8 0.0251(6) 0.0234(7) 0.0217(6) -0.0009(5) 0.0046(5) 0.0000(5)
C9 0.0187(6) 0.0255(7) 0.0224(6) -0.0019(5) 0.0012(5) 0.0026(5)
C10 0.0254(8) 0.0575(11) 0.0703(12) 0.0182(7) -0.0136(7) -0.0335(9)
C11 0.0387(8) 0.0336(8) 0.0291(7) -0.0041(6) -0.0006(6) -0.0114(6)
C12 0.0201(6) 0.0181(6) 0.0197(6) -0.0007(5) -0.0004(5) 0.0023(5)
C13 0.0218(6) 0.0168(6) 0.0184(6) 0.0011(5) 0.0020(5) 0.0020(5)
C14 0.0209(6) 0.0189(6) 0.0178(6) -0.0012(5) -0.0009(5) 0.0037(5)
C15 0.0249(6) 0.0215(6) 0.0195(6) -0.0004(5) -0.0003(5) 0.0008(5)
C16 0.0266(7) 0.0264(7) 0.0218(6) -0.0045(5) -0.0051(5) 0.0008(5)
C17 0.0196(6) 0.0320(7) 0.0254(6) -0.0019(5) -0.0043(5) 0.0039(5)
C18 0.0204(6) 0.0277(7) 0.0255(7) 0.0022(5) 0.0000(5) 0.0020(5)
C19 0.0211(6) 0.0207(6) 0.0191(6) 0.0001(5) -0.0004(5) 0.0045(5)
C20 0.0223(6) 0.0224(6) 0.0237(6) 0.0030(5) 0.0019(5) -0.0023(5)
C21 0.0231(6) 0.0204(6) 0.0211(6) -0.0008(5) -0.0012(5) -0.0017(5)

loop_
_atom_type_symbol
_atom_type_description
_atom_type_scat_dispersion_real
_atom_type_scat_dispersion_imag
_atom_type_scat_source
C C 0.0181 0.0091 'International Tables Vol C Tables 4.2.6.8 and 6.1.1.4'
H H 0.0000 0.0000 'International Tables Vol C Tables 4.2.6.8 and 6.1.1.4'
O O 0.0492 0.0322 'International Tables Vol C Tables 4.2.6.8 and 6.1.1.4'

loop_
_geom_angle_atom_site_label_1
_geom_angle_atom_site_label_2
_geom_angle_atom_site_label_3
_geom_angle
C5 O2 C10 117.97(11)
C7 O3 C11 117.44(10)
C13 O4 H4O 102.7(12)
O1 C1 C12 119.77(11)
O1 C1 C2 119.13(11)
C12 C1 C2 121.11(11)
C3 C2 C1 120.65(11)
C3 C2 H2A 119.7
C1 C2 H2A 119.7
C2 C3 C4 127.94(12)
C2 C3 H3A 116.0
C4 C3 H3A 116.0
C9 C4 C5 116.67(11)
C9 C4 C3 123.29(11)
C5 C4 C3 120.00(11)
O2 C5 C6 123.18(11)
O2 C5 C4 115.50(11)
C6 C5 C4 121.32(12)
C5 C6 C7 119.80(11)
C5 C6 H6A 120.1
C7 C6 H6A 120.1
O3 C7 C8 124.91(11)
O3 C7 C6 114.42(11)
C8 C7 C6 120.67(11)
C9 C8 C7 118.31(12)
C9 C8 H8A 120.8
C7 C8 H8A 120.8
C8 C9 C4 123.21(12)
C8 C9 H9A 118.4
C4 C9 H9A 118.4
O2 C10 H10A 109.5
O2 C10 H10B 109.5
H10A C10 H10B 109.5
O2 C10 H10C 109.5
H10A C10 H10C 109.5
H10B C10 H10C 109.5
O3 C11 H11A 109.5
O3 C11 H11B 109.5
H11A C11 H11B 109.5
O3 C11 H11C 109.5
H11A C11 H11C 109.5
H11B C11 H11C 109.5
C13 C12 C21 118.15(11)
C13 C12 C1 119.35(11)
C21 C12 C1 122.50(11)
O4 C13 C12 121.93(11)
O4 C13 C14 116.85(11)
C12 C13 C14 121.22(11)
C15 C14 C19 119.82(11)
C15 C14 C13 121.53(11)
C19 C14 C13 118.65(11)
C16 C15 C14 120.33(12)
C16 C15 H15A 119.8
C14 C15 H15A 119.8
C15 C16 C17 120.18(12)
C15 C16 H16A 119.9
C17 C16 H16A 119.9
C18 C17 C16 120.48(12)
C18 C17 H17A 119.8
C16 C17 H17A 119.8
C17 C18 C19 120.94(12)
C17 C18 H18A 119.5
C19 C18 H18A 119.5
C14 C19 C18 118.24(11)
C14 C19 C20 119.51(11)
C18 C19 C20 122.24(11)
C21 C20 C19 120.66(11)
C21 C20 H20A 119.7
C19 C20 H20A 119.7
C20 C21 C12 121.79(11)
C20 C21 H21A 119.1
C12 C21 H21A 119.1

loop_
_geom_bond_atom_site_label_1
_geom_bond_atom_site_label_2
_geom_bond_distance
O1 C1 1.2580(15)
O2 C5 1.3612(16)
O2 C10 1.4239(17)
O3 C7 1.3635(15)
O3 C11 1.4299(17)
O4 C13 1.3408(15)
O4 H4O 0.97(2)
C1 C12 1.4634(17)
C1 C2 1.4683(18)
C2 C3 1.3414(18)
C2 H2A 0.9500
C3 C4 1.4537(17)
C3 H3A 0.9500
C4 C9 1.3936(18)
C4 C5 1.4119(17)
C5 C6 1.3832(18)
C6 C7 1.3919(18)
C6 H6A 0.9500
C7 C8 1.3902(18)
C8 C9 1.3858(18)
C8 H8A 0.9500
C9 H9A 0.9500
C10 H10A 0.9800
C10 H10B 0.9800
C10 H10C 0.9800
C11 H11A 0.9800
C11 H11B 0.9800
C11 H11C 0.9800
C12 C13 1.3987(17)
C12 C21 1.4258(17)
C13 C14 1.4306(17)
C14 C15 1.4133(17)
C14 C19 1.4152(17)
C15 C16 1.3693(18)
C15 H15A 0.9500
C16 C17 1.4059(19)
C16 H16A 0.9500
C17 C18 1.3680(19)
C17 H17A 0.9500
C18 C19 1.4156(17)
C18 H18A 0.9500
C19 C20 1.4227(18)
C20 C21 1.3580(17)
C20 H20A 0.9500
C21 H21A 0.9500

loop_
_geom_hbond_atom_site_label_D
_geom_hbond_atom_site_label_H
_geom_hbond_atom_site_label_A
_geom_hbond_site_symmetry_A
_geom_hbond_distance_DH
_geom_hbond_distance_HA
_geom_hbond_distance_DA
_geom_hbond_angle_DHA
O4 H4O O1 . 0.97(2) 1.59(2) 2.4990(10) 155.1(19)
C10 H10A O1 7_557 0.98 2.57 3.538(2) 167
C11 H11B O2 4_546 0.98 2.58 3.442(2) 147

loop_
_geom_torsion_atom_site_label_1
_geom_torsion_atom_site_label_2
_geom_torsion_atom_site_label_3
_geom_torsion_atom_site_label_4
_geom_torsion
O1 C1 C2 C3 0.91(18)
C12 C1 C2 C3 -179.00(11)
C1 C2 C3 C4 -178.69(11)
C2 C3 C4 C9 9.1(2)
C2 C3 C4 C5 -173.07(12)
C10 O2 C5 C6 1.6(2)
C10 O2 C5 C4 -178.52(14)
C9 C4 C5 O2 178.52(11)
C3 C4 C5 O2 0.59(17)
C9 C4 C5 C6 -1.56(18)
C3 C4 C5 C6 -179.48(11)
O2 C5 C6 C7 -179.17(12)
C4 C5 C6 C7 0.91(19)
C11 O3 C7 C8 3.18(17)
C11 O3 C7 C6 -177.12(11)
C5 C6 C7 O3 -179.88(11)
C5 C6 C7 C8 -0.17(19)
O3 C7 C8 C9 179.82(11)
C6 C7 C8 C9 0.13(18)
C7 C8 C9 C4 -0.87(19)
C5 C4 C9 C8 1.56(18)
C3 C4 C9 C8 179.41(11)
O1 C1 C12 C13 -4.21(17)
C2 C1 C12 C13 175.70(11)
O1 C1 C12 C21 175.23(11)
C2 C1 C12 C21 -4.86(18)
C21 C12 C13 O4 -179.06(10)
C1 C12 C13 O4 0.41(17)
C21 C12 C13 C14 0.81(17)
C1 C12 C13 C14 -179.73(10)
O4 C13 C14 C15 -1.54(17)
C12 C13 C14 C15 178.59(11)
O4 C13 C14 C19 178.34(10)
C12 C13 C14 C19 -1.53(17)
C19 C14 C15 C16 -0.24(18)
C13 C14 C15 C16 179.64(11)
C14 C15 C16 C17 -0.57(19)
C15 C16 C17 C18 0.90(19)
C16 C17 C18 C19 -0.38(19)
C15 C14 C19 C18 0.74(17)
C13 C14 C19 C18 -179.15(11)
C15 C14 C19 C20 -179.25(11)
C13 C14 C19 C20 0.86(17)
C17 C18 C19 C14 -0.43(18)
C17 C18 C19 C20 179.56(12)
C14 C19 C20 C21 0.52(18)
C18 C19 C20 C21 -179.47(12)
C19 C20 C21 C12 -1.29(19)
C13 C12 C21 C20 0.62(18)
C1 C12 C21 C20 -178.83(12)
